data_7025145
loop_
_publ_author_name
'Flower, Kevin R.'
'McGown, A. T.'
'Miles, Philip J.'
'Pritchard, Robin G.'
'Warren, John E.'

_publ_section_title
;
 Isolation of 1,4-Li(2)-C(6)H(4) and its reaction with [(Ph(3)P)AuCl].
;
_journal_issue 14
_journal_name_full 'Dalton transactions (Cambridge, England : 2003)'
_journal_page_first 3509
_journal_page_last 3520
_journal_paper_doi 10.1039/b925355f
_journal_volume 39
_journal_year 2010
_chemical_compound_source 'synthesis as described'
_chemical_formula_moiety 'C22 H26 Au2 P2'
_chemical_formula_sum 'C22 H26 Au2 P2'
_chemical_formula_weight 746.3
_chemical_name_systematic
;
?
;
_space_group_IT_number 15
_symmetry_cell_setting monoclinic
_symmetry_Int_Tables_number 15
_symmetry_space_group_name_Hall '-C 2yc'
_symmetry_space_group_name_H-M 'C 1 2/c 1'
_atom_sites_solution_hydrogens geom
_atom_sites_solution_primary direct
_atom_sites_solution_secondary difmap
_audit_conform_dict_location ftp://ftp.iucr.org/pub/cif_core.dic
_audit_conform_dict_name cif_core.dic
_audit_conform_dict_version 2.3
_audit_creation_date 2006-11-29T15:44:27-00:00
_audit_creation_method 'WinGX routine CIF_UPDATE'
_cell_angle_alpha 90
_cell_angle_beta 95.9330(10)
_cell_angle_gamma 90
_cell_formula_units_Z 4
_cell_length_a 11.5373(3)
_cell_length_b 13.6031(3)
_cell_length_c 14.1294(3)
_cell_measurement_reflns_used 10079
_cell_measurement_temperature 200(2)
_cell_measurement_theta_max 27.485
_cell_measurement_theta_min 0.998
_cell_measurement_wavelength 0.71073
_cell_volume 2205.63(9)
_computing_cell_refinement 'HKL Scalepack (Otwinowski & Minor 1997)'
_computing_data_collection 'Collect (Nonius BV, 1997-2000)'
_computing_data_reduction 'HKL Denzo and Scalepack (Otwinowski & Minor 1997)'
_computing_molecular_graphics 'Ortep-3 for Windows (Farrugia, 1997)'
_computing_publication_material 'WinGX publication routines (Farrugia, 1999)'
_computing_structure_refinement 'SHELXL-97 (Sheldrick, 1997)'
_computing_structure_solution 'SHELXS-97 (Sheldrick, 1997)'
_diffrn_ambient_temperature 200(2)
_diffrn_detector 'CCD plate'
_diffrn_detector_area_resol_mean 9
_diffrn_measured_fraction_theta_full 0.997
_diffrn_measured_fraction_theta_max 0.997
_diffrn_measurement_device '95mm CCD camera on \k-goniostat'
_diffrn_measurement_device_type KappaCCD
_diffrn_measurement_method 'CCD rotation images, thick slices'
_diffrn_orient_matrix_type 'by Nonius Collect from scalepack cell'
_diffrn_orient_matrix_UB_11 -0.10537E-2
_diffrn_orient_matrix_UB_12 -0.416739E-1
_diffrn_orient_matrix_UB_13 0.356287E-1
_diffrn_orient_matrix_UB_21 0.56436E-2
_diffrn_orient_matrix_UB_22 0.603161E-1
_diffrn_orient_matrix_UB_23 0.248923E-1
_diffrn_orient_matrix_UB_31 -0.709236E-1
_diffrn_orient_matrix_UB_32 0.54187E-2
_diffrn_orient_matrix_UB_33 -0.30673E-2
_diffrn_radiation_monochromator graphite
_diffrn_radiation_probe x-ray
_diffrn_radiation_type MoK\a
_diffrn_radiation_wavelength 0.71073
_diffrn_reflns_av_R_equivalents 0.0499
_diffrn_reflns_av_unetI/netI 0.0332
_diffrn_reflns_limit_h_max 14
_diffrn_reflns_limit_h_min -14
_diffrn_reflns_limit_k_max 0
_diffrn_reflns_limit_k_min -17
_diffrn_reflns_limit_l_max 17
_diffrn_reflns_limit_l_min 0
_diffrn_reflns_number 2291
_diffrn_reflns_theta_full 26.5
_diffrn_reflns_theta_max 26.5
_diffrn_reflns_theta_min 3.33
_diffrn_source 'Enraf Nonius FR590'
_exptl_absorpt_coefficient_mu 13.002
_exptl_absorpt_correction_T_max 0.463
_exptl_absorpt_correction_T_min 0.2031
_exptl_absorpt_correction_type multi-scan
_exptl_absorpt_process_details
;
R.H. Blessing, Acta Cryst. (1995), A51, 33-38
;
_exptl_crystal_colour colourless
_exptl_crystal_density_diffrn 2.247
_exptl_crystal_density_method 'not measured'
_exptl_crystal_description plate
_exptl_crystal_F_000 1384
_exptl_crystal_size_max 0.18
_exptl_crystal_size_mid 0.12
_exptl_crystal_size_min 0.07
_refine_diff_density_max 2.766
_refine_diff_density_min -2.585
_refine_diff_density_rms 0.227
_refine_ls_extinction_coef 0.00030(9)
_refine_ls_extinction_expression Fc^*^=kFc[1+0.001xFc^2^\l^3^/sin(2\q)]^-1/4^
_refine_ls_extinction_method SHELXL
_refine_ls_goodness_of_fit_ref 1.064
_refine_ls_hydrogen_treatment constr
_refine_ls_matrix_type full
_refine_ls_number_parameters 119
_refine_ls_number_reflns 2291
_refine_ls_number_restraints 0
_refine_ls_restrained_S_all 1.064
_refine_ls_R_factor_all 0.0685
_refine_ls_R_factor_gt 0.0453
_refine_ls_shift/su_max 0.001
_refine_ls_shift/su_mean 0
_refine_ls_structure_factor_coef Fsqd
_refine_ls_weighting_details 'calc w=1/[\s^2^(Fo^2^)+(0.0512P)^2^+59.7299P] where P=(Fo^2^+2Fc^2^)/3'
_refine_ls_weighting_scheme calc
_refine_ls_wR_factor_gt 0.1107
_refine_ls_wR_factor_ref 0.1265
_reflns_number_gt 1675
_reflns_number_total 2291
_reflns_threshold_expression >2sigma(I)
_cod_data_source_file b925355f.txt
_cod_data_source_block Compound_2c
_cod_database_code 7025145

loop_
_symmetry_equiv_pos_as_xyz
'x, y, z'
'-x, y, -z+1/2'
'x+1/2, y+1/2, z'
'-x+1/2, y+1/2, -z+1/2'
'-x, -y, -z'
'x, -y, z-1/2'
'-x+1/2, -y+1/2, -z'
'x+1/2, -y+1/2, z-1/2'

loop_
_atom_site_label
_atom_site_type_symbol
_atom_site_fract_x
_atom_site_fract_y
_atom_site_fract_z
_atom_site_U_iso_or_equiv
_atom_site_adp_type
_atom_site_occupancy
_atom_site_symmetry_multiplicity
_atom_site_calc_flag
_atom_site_refinement_flags
C1 C 0.5545(9) -0.0615(7) 0.5746(7) 0.041(2) Uani 1 1 d .
C2 C 0.4409(10) -0.0294(9) 0.5744(8) 0.051(3) Uani 1 1 d .
H2 H 0.3971 -0.0481 0.6248 0.061 Uiso 1 1 calc R
C3 C 0.6110(10) -0.0303(9) 0.4987(9) 0.054(3) Uani 1 1 d .
H3 H 0.6895 -0.0503 0.496 0.064 Uiso 1 1 calc R
C4 C 0.8646(9) -0.2029(8) 0.8402(8) 0.045(2) Uani 1 1 d .
C5 C 0.9521(12) -0.2547(10) 0.8912(8) 0.063(3) Uani 1 1 d .
H5 H 0.9454 -0.3241 0.8967 0.076 Uiso 1 1 calc R
C6 C 1.0492(11) -0.2081(13) 0.9344(9) 0.067(4) Uani 1 1 d .
H6 H 1.1072 -0.2475 0.9688 0.081 Uiso 1 1 calc R
C7 C 1.0662(18) -0.120(2) 0.932(2) 0.168(13) Uani 1 1 d .
H7 H 1.1364 -0.0901 0.9592 0.201 Uiso 1 1 calc R
C8 C 0.969(2) -0.0609(16) 0.882(3) 0.26(3) Uani 1 1 d .
H8 H 0.9726 0.0089 0.8836 0.308 Uiso 1 1 calc R
C9 C 0.8761(15) -0.1069(12) 0.835(2) 0.154(13) Uani 1 1 d .
H9 H 0.819 -0.0695 0.797 0.185 Uiso 1 1 calc R
C10 C 0.7821(15) -0.3681(10) 0.7311(10) 0.077(4) Uani 1 1 d .
H10A H 0.8256 -0.3506 0.6775 0.115 Uiso 1 1 calc R
H10B H 0.7149 -0.4089 0.7082 0.115 Uiso 1 1 calc R
H10C H 0.8329 -0.4048 0.7785 0.115 Uiso 1 1 calc R
C11 C 0.6549(12) -0.3009(11) 0.8797(11) 0.073(4) Uani 1 1 d .
H11A H 0.5818 -0.3319 0.8536 0.109 Uiso 1 1 calc R
H11B H 0.6378 -0.2453 0.9201 0.109 Uiso 1 1 calc R
H11C H 0.7029 -0.3491 0.9177 0.109 Uiso 1 1 calc R
Au1 Au 0.63252(4) -0.15357(3) 0.67739(3) 0.0512(2) Uani 1 1 d .
P1 P 0.7322(3) -0.2581(2) 0.78431(19) 0.0454(7) Uani 1 1 d .

loop_
_atom_site_aniso_label
_atom_site_aniso_U_11
_atom_site_aniso_U_22
_atom_site_aniso_U_33
_atom_site_aniso_U_23
_atom_site_aniso_U_13
_atom_site_aniso_U_12
C1 0.044(6) 0.038(5) 0.038(5) -0.001(4) -0.014(4) 0.001(4)
C2 0.044(6) 0.052(7) 0.055(6) 0.004(5) 0.003(5) 0.003(5)
C3 0.040(6) 0.051(7) 0.068(7) 0.008(6) -0.001(5) 0.008(5)
C4 0.041(6) 0.043(6) 0.050(6) -0.002(5) 0.005(5) 0.003(5)
C5 0.077(8) 0.056(7) 0.051(7) 0.011(6) -0.020(6) 0.009(6)
C6 0.043(7) 0.106(12) 0.051(7) 0.003(7) 0.001(5) 0.004(7)
C7 0.063(12) 0.16(2) 0.28(4) -0.08(2) 0.014(16) -0.081(15)
C8 0.15(2) 0.068(14) 0.51(6) 0.07(2) -0.19(3) -0.051(14)
C9 0.085(12) 0.038(8) 0.31(4) 0.028(12) -0.103(17) -0.013(8)
C10 0.107(12) 0.053(7) 0.066(8) -0.003(6) -0.011(8) 0.008(8)
C11 0.062(8) 0.062(8) 0.094(10) 0.036(8) 0.008(7) 0.013(7)
Au1 0.0670(4) 0.0372(3) 0.0442(3) 0.00322(17) -0.0198(2) 0.0029(2)
P1 0.0534(16) 0.0402(14) 0.0404(14) 0.0067(11) -0.0055(12) 0.0025(12)

loop_
_atom_type_symbol
_atom_type_description
_atom_type_scat_dispersion_real
_atom_type_scat_dispersion_imag
_atom_type_scat_source
C C 0.0033 0.0016 'International Tables Vol C Tables 4.2.6.8 and 6.1.1.4'
H H 0 0 'International Tables Vol C Tables 4.2.6.8 and 6.1.1.4'
Au Au -1.9162 8.821 'International Tables Vol C Tables 4.2.6.8 and 6.1.1.4'
P P 0.1026 0.0946 'International Tables Vol C Tables 4.2.6.8 and 6.1.1.4'

loop_
_geom_angle_atom_site_label_1
_geom_angle_atom_site_label_2
_geom_angle_atom_site_label_3
_geom_angle
_geom_angle_site_symmetry_1
_geom_angle_site_symmetry_3
C3 C1 C2 115.1(9) . .
C3 C1 Au1 122.0(8) . .
C2 C1 Au1 122.8(8) . .
C1 C2 C3 121.3(11) . 5_656
C1 C2 H2 119.4 . .
C3 C2 H2 119.4 5_656 .
C1 C3 C2 123.6(10) . 5_656
C1 C3 H3 118.2 . .
C2 C3 H3 118.2 5_656 .
C9 C4 C5 117.9(12) . .
C9 C4 P1 118.1(9) . .
C5 C4 P1 123.9(9) . .
C4 C5 C6 121.2(13) . .
C4 C5 H5 119.4 . .
C6 C5 H5 119.4 . .
C7 C6 C5 124.6(18) . .
C7 C6 H6 117.7 . .
C5 C6 H6 117.7 . .
C6 C7 C8 115.4(16) . .
C6 C7 H7 122.3 . .
C8 C7 H7 122.3 . .
C9 C8 C7 120.2(18) . .
C9 C8 H8 119.9 . .
C7 C8 H8 119.9 . .
C4 C9 C8 120.4(16) . .
C4 C9 H9 119.8 . .
C8 C9 H9 119.8 . .
P1 C10 H10A 109.5 . .
P1 C10 H10B 109.5 . .
H10A C10 H10B 109.5 . .
P1 C10 H10C 109.5 . .
H10A C10 H10C 109.5 . .
H10B C10 H10C 109.5 . .
P1 C11 H11A 109.5 . .
P1 C11 H11B 109.5 . .
H11A C11 H11B 109.5 . .
P1 C11 H11C 109.5 . .
H11A C11 H11C 109.5 . .
H11B C11 H11C 109.5 . .
C1 Au1 P1 175.2(3) . .
C11 P1 C10 104.5(7) . .
C11 P1 C4 105.7(6) . .
C10 P1 C4 103.7(6) . .
C11 P1 Au1 116.3(4) . .
C10 P1 Au1 113.6(5) . .
C4 P1 Au1 111.9(4) . .

loop_
_geom_bond_atom_site_label_1
_geom_bond_atom_site_label_2
_geom_bond_distance
_geom_bond_site_symmetry_2
C1 C3 1.378(16) .
C1 C2 1.382(15) .
C1 Au1 2.053(9) .
C2 C3 1.398(15) 5_656
C2 H2 0.95 .
C3 C2 1.398(15) 5_656
C3 H3 0.95 .
C4 C9 1.32(2) .
C4 C5 1.373(15) .
C4 P1 1.809(11) .
C5 C6 1.375(19) .
C5 H5 0.95 .
C6 C7 1.22(3) .
C6 H6 0.95 .
C7 C8 1.49(4) .
C7 H7 0.95 .
C8 C9 1.36(2) .
C8 H8 0.95 .
C9 H9 0.95 .
C10 P1 1.795(14) .
C10 H10A 0.98 .
C10 H10B 0.98 .
C10 H10C 0.98 .
C11 P1 1.788(14) .
C11 H11A 0.98 .
C11 H11B 0.98 .
C11 H11C 0.98 .
Au1 P1 2.295(3) .

loop_
_geom_torsion_atom_site_label_1
_geom_torsion_atom_site_label_2
_geom_torsion_atom_site_label_3
_geom_torsion_atom_site_label_4
_geom_torsion
_geom_torsion_site_symmetry_4
C3 C1 C2 C3 0.2(18) 5_656
Au1 C1 C2 C3 -177.5(9) 5_656
C2 C1 C3 C2 -0.2(19) 5_656
Au1 C1 C3 C2 177.5(9) 5_656
C9 C4 C5 C6 0(2) .
P1 C4 C5 C6 -178.1(10) .
C4 C5 C6 C7 0(3) .
C5 C6 C7 C8 4(4) .
C6 C7 C8 C9 -7(6) .
C5 C4 C9 C8 -3(4) .
P1 C4 C9 C8 174(3) .
C7 C8 C9 C4 7(6) .
C3 C1 Au1 P1 -9(4) .
C2 C1 Au1 P1 169(3) .
C9 C4 P1 C11 -111.0(17) .
C5 C4 P1 C11 66.7(12) .
C9 C4 P1 C10 139.4(17) .
C5 C4 P1 C10 -43.0(12) .
C9 C4 P1 Au1 16.5(17) .
C5 C4 P1 Au1 -165.8(9) .
C1 Au1 P1 C11 -169(3) .
C1 Au1 P1 C10 -48(3) .
C1 Au1 P1 C4 69(3) .
